data_4076948
loop_
_publ_author_name
'Takemoto, Shin'
'Kawamura, Harumi'
'Yamada, Yoshiaki'
'Okada, Takayoshi'
'Ono, Atsushi'
'Yoshikawa, Eri'
'Mizobe, Yasushi'
'Hidai, Masanobu'

_publ_section_title
;
 Ruthenium Complexes Containing Bis(diarylamido)/Thioether
 Ligands:&#x00A0; Synthesis and Their Catalysis for the Hydrogenation of
 Benzonitrile
;
_journal_issue 19
_journal_name_full Organometallics
_journal_page_first 3897
_journal_paper_doi 10.1021/om020340o
_journal_volume 21
_journal_year 2002
_chemical_formula_sum 'C34 H32 N2 Ru S'
_chemical_formula_weight 601.75
_chemical_name_systematic
; 
 ? 
;
_space_group_IT_number 14
_symmetry_cell_setting monoclinic
_symmetry_space_group_name_Hall '-P 2yn'
_symmetry_space_group_name_H-M 'P 1 21/n 1'
_atom_sites_solution_hydrogens geom
_atom_sites_solution_primary direct
_atom_sites_solution_secondary difmap
_audit_creation_method SHELXL-97
_cell_angle_alpha 90.00
_cell_angle_beta 110.701(4)
_cell_angle_gamma 90.00
_cell_formula_units_Z 4
_cell_length_a 17.355(7)
_cell_length_b 8.359(3)
_cell_length_c 20.938(8)
_cell_measurement_temperature 293(2)
_cell_volume 2841.4(19)
_computing_cell_refinement 'Rigaku CrystalClear'
_computing_data_collection 'Rigaku CrystalClear'
_computing_data_reduction 'Rigaku CrystalClear'
_computing_structure_refinement 'SHELXL-97 (Sheldrick, 1997)'
_computing_structure_solution SIR92
_diffrn_ambient_temperature 293(2)
_diffrn_measured_fraction_theta_full 0.996
_diffrn_measured_fraction_theta_max 0.996
_diffrn_measurement_device_type 'Rigaku MercuryCCD'
_diffrn_radiation_monochromator graphite
_diffrn_radiation_source 'fine-focus sealed tube'
_diffrn_radiation_type MoK\a
_diffrn_radiation_wavelength 0.71070
_diffrn_reflns_av_R_equivalents 0.0519
_diffrn_reflns_av_sigmaI/netI 0.0549
_diffrn_reflns_limit_h_max 22
_diffrn_reflns_limit_h_min -18
_diffrn_reflns_limit_k_max 10
_diffrn_reflns_limit_k_min -10
_diffrn_reflns_limit_l_max 26
_diffrn_reflns_limit_l_min -27
_diffrn_reflns_number 20488
_diffrn_reflns_theta_full 27.48
_diffrn_reflns_theta_max 27.48
_diffrn_reflns_theta_min 3.09
_exptl_absorpt_coefficient_mu 0.651
_exptl_absorpt_correction_T_max 0.9807
_exptl_absorpt_correction_T_min 0.7161
_exptl_absorpt_correction_type empirical
_exptl_crystal_colour red
_exptl_crystal_density_diffrn 1.407
_exptl_crystal_density_method 'not measured'
_exptl_crystal_F_000 1240
_exptl_crystal_size_max 0.55
_exptl_crystal_size_mid 0.15
_exptl_crystal_size_min 0.03
_refine_diff_density_max 0.360
_refine_diff_density_min -0.280
_refine_diff_density_rms 0.067
_refine_ls_extinction_method none
_refine_ls_goodness_of_fit_ref 1.171
_refine_ls_hydrogen_treatment mixed
_refine_ls_matrix_type full
_refine_ls_number_parameters 343
_refine_ls_number_reflns 6493
_refine_ls_number_restraints 0
_refine_ls_restrained_S_all 1.171
_refine_ls_R_factor_all 0.0879
_refine_ls_R_factor_gt 0.0615
_refine_ls_shift/su_max 0.002
_refine_ls_shift/su_mean 0.000
_refine_ls_structure_factor_coef Fsqd
_refine_ls_weighting_details 'calc w=1/[\s^2^(Fo^2^)+(0.0351P)^2^+1.6459P] where P=(Fo^2^+2Fc^2^)/3'
_refine_ls_weighting_scheme calc
_refine_ls_wR_factor_gt 0.1005
_refine_ls_wR_factor_ref 0.1078
_reflns_number_gt 5204
_reflns_number_total 6493
_reflns_threshold_expression >2sigma(I)
_cod_data_source_file om020340o.cif
_cod_data_source_block '[(C6H6)Ru[Xy2NSN]](1a)'
_cod_depositor_comments
;
The following automatic conversions were performed:
'_atom_site_symetry_multiplicity' tag replaced with
'_atom_site_symmetry_multiplicity'.

Automatic conversion script
Id: cif_correct_tags 1440 2010-10-19 06:21:57Z saulius 

The following automatic conversions were performed:

'_symmetry_cell_setting' value 'Monoclinic' changed to 'monoclinic'
according to /home/saulius/struct/CIF-dictionaries/cif_core.dic
dictionary named 'cif_core.dic' version 2.4.1 from 2010-06-29.

Automatic conversion script
Id: cif_fix_values 1715 2011-07-08 13:25:40Z adriana 
;
_cod_original_cell_volume 2841.2(19)
_cod_original_sg_symbol_H-M 'P 1 21/n 1 '
_cod_database_code 4076948

loop_
_symmetry_equiv_pos_as_xyz
'x, y, z'
'-x+1/2, y+1/2, -z+1/2'
'-x, -y, -z'
'x-1/2, -y-1/2, z-1/2'

loop_
_atom_site_label
_atom_site_type_symbol
_atom_site_fract_x
_atom_site_fract_y
_atom_site_fract_z
_atom_site_U_iso_or_equiv
_atom_site_adp_type
_atom_site_occupancy
_atom_site_symmetry_multiplicity
_atom_site_calc_flag
_atom_site_refinement_flags
Ru1 Ru 0.129141(18) 0.07354(3) 0.388254(15) 0.03665(10) Uani 1 1 d .
S1 S 0.08210(6) -0.10429(11) 0.29708(4) 0.0400(2) Uani 1 1 d .
N1 N 0.09290(18) -0.1177(3) 0.43765(14) 0.0371(7) Uani 1 1 d .
N2 N 0.23887(17) -0.0496(4) 0.40976(15) 0.0395(7) Uani 1 1 d .
C1 C 0.0401(2) -0.2298(4) 0.39938(17) 0.0337(7) Uani 1 1 d .
C2 C -0.0026(2) -0.3436(4) 0.42401(19) 0.0413(8) Uani 1 1 d .
H2 H 0.0114 -0.3569 0.4709 0.050 Uiso 1 1 calc R
C3 C -0.0648(2) -0.4354(4) 0.3799(2) 0.0469(9) Uani 1 1 d .
H3 H -0.0931 -0.5067 0.3977 0.056 Uiso 1 1 calc R
C4 C -0.0862(2) -0.4245(5) 0.3097(2) 0.0517(10) Uani 1 1 d .
H4 H -0.1295 -0.4848 0.2807 0.062 Uiso 1 1 calc R
C5 C -0.0423(2) -0.3225(5) 0.28365(19) 0.0459(9) Uani 1 1 d .
H5 H -0.0543 -0.3162 0.2368 0.055 Uiso 1 1 calc R
C6 C 0.0200(2) -0.2292(4) 0.32781(17) 0.0357(8) Uani 1 1 d .
C7 C 0.2441(2) -0.1717(4) 0.36857(18) 0.0394(8) Uani 1 1 d .
C8 C 0.3155(2) -0.2610(5) 0.3765(2) 0.0543(10) Uani 1 1 d .
H8 H 0.3633 -0.2390 0.4133 0.065 Uiso 1 1 calc R
C9 C 0.3169(3) -0.3790(5) 0.3318(3) 0.0635(12) Uani 1 1 d .
H9 H 0.3658 -0.4338 0.3387 0.076 Uiso 1 1 calc R
C10 C 0.2481(3) -0.4188(5) 0.2771(2) 0.0607(12) Uani 1 1 d .
H10 H 0.2503 -0.4988 0.2469 0.073 Uiso 1 1 calc R
C11 C 0.1756(3) -0.3377(5) 0.2678(2) 0.0494(10) Uani 1 1 d .
H11 H 0.1281 -0.3634 0.2313 0.059 Uiso 1 1 calc R
C12 C 0.1741(2) -0.2181(4) 0.31285(18) 0.0381(8) Uani 1 1 d .
C13 C 0.1382(2) -0.1565(4) 0.50680(17) 0.0351(8) Uani 1 1 d .
C14 C 0.1920(2) -0.2841(4) 0.52340(18) 0.0421(9) Uani 1 1 d .
H14 H 0.1954 -0.3495 0.4885 0.050 Uiso 1 1 calc R
C15 C 0.2412(2) -0.3186(4) 0.5899(2) 0.0461(9) Uani 1 1 d .
C16 C 0.2345(2) -0.2220(5) 0.64135(19) 0.0475(10) Uani 1 1 d .
H16 H 0.2667 -0.2441 0.6864 0.057 Uiso 1 1 calc R
C17 C 0.1809(2) -0.0930(5) 0.62724(19) 0.0490(10) Uani 1 1 d .
C18 C 0.1327(2) -0.0628(5) 0.55991(18) 0.0428(9) Uani 1 1 d .
H18 H 0.0958 0.0222 0.5500 0.051 Uiso 1 1 calc R
C19 C 0.3124(2) 0.0264(5) 0.45325(19) 0.0428(9) Uani 1 1 d .
C20 C 0.3284(2) 0.0395(5) 0.52293(19) 0.0488(10) Uani 1 1 d .
H20 H 0.2944 -0.0123 0.5421 0.059 Uiso 1 1 calc R
C21 C 0.3944(3) 0.1289(5) 0.5640(2) 0.0532(10) Uani 1 1 d .
C22 C 0.4452(3) 0.2039(5) 0.5348(2) 0.0614(12) Uani 1 1 d .
H22 H 0.4891 0.2655 0.5623 0.074 Uiso 1 1 calc R
C23 C 0.4325(2) 0.1895(5) 0.4659(2) 0.0570(11) Uani 1 1 d .
C24 C 0.3659(2) 0.0998(5) 0.4260(2) 0.0526(10) Uani 1 1 d .
H24 H 0.3567 0.0881 0.3797 0.063 Uiso 1 1 calc R
C25 C 0.3004(3) -0.4577(6) 0.6067(2) 0.0801(16) Uani 1 1 d .
H25A H 0.3478 -0.4320 0.6460 0.120 Uiso 1 1 calc R
H25B H 0.3174 -0.4789 0.5686 0.120 Uiso 1 1 calc R
H25C H 0.2738 -0.5507 0.6162 0.120 Uiso 1 1 calc R
C26 C 0.1754(3) 0.0134(7) 0.6845(2) 0.0808(16) Uani 1 1 d .
H26A H 0.1773 0.1236 0.6723 0.121 Uiso 1 1 calc R
H26B H 0.2207 -0.0093 0.7258 0.121 Uiso 1 1 calc R
H26C H 0.1245 -0.0072 0.6915 0.121 Uiso 1 1 calc R
C27 C 0.4115(3) 0.1415(7) 0.6402(2) 0.0839(16) Uani 1 1 d .
H27A H 0.4577 0.0752 0.6645 0.126 Uiso 1 1 calc R
H27B H 0.3639 0.1066 0.6497 0.126 Uiso 1 1 calc R
H27C H 0.4235 0.2506 0.6545 0.126 Uiso 1 1 calc R
C28 C 0.4899(3) 0.2703(7) 0.4357(3) 0.0804(15) Uani 1 1 d .
H28A H 0.5401 0.2099 0.4472 0.121 Uiso 1 1 calc R
H28B H 0.5022 0.3765 0.4539 0.121 Uiso 1 1 calc R
H28C H 0.4640 0.2755 0.3870 0.121 Uiso 1 1 calc R
C29 C 0.0320(4) 0.2463(6) 0.3432(4) 0.092(2) Uani 1 1 d .
H29 H -0.0213 0.2318 0.3122 0.110 Uiso 1 1 calc R
C30 C 0.0467(4) 0.2368(6) 0.4125(4) 0.0848(18) Uani 1 1 d .
H30 H 0.0046 0.2110 0.4285 0.102 Uiso 1 1 calc R
C31 C 0.1280(4) 0.2677(5) 0.4588(3) 0.0757(15) Uani 1 1 d .
H31 H 0.1397 0.2659 0.5057 0.091 Uiso 1 1 calc R
C32 C 0.1879(3) 0.2998(5) 0.4333(3) 0.0680(14) Uani 1 1 d .
H32 H 0.2413 0.3188 0.4631 0.082 Uiso 1 1 calc R
C33 C 0.1712(4) 0.3048(5) 0.3642(3) 0.0754(15) Uani 1 1 d .
H33 H 0.2136 0.3279 0.3482 0.090 Uiso 1 1 calc R
C34 C 0.0955(5) 0.2772(6) 0.3191(3) 0.0850(18) Uani 1 1 d .
H34 H 0.0857 0.2787 0.2725 0.102 Uiso 1 1 calc R

loop_
_atom_site_aniso_label
_atom_site_aniso_U_11
_atom_site_aniso_U_22
_atom_site_aniso_U_33
_atom_site_aniso_U_23
_atom_site_aniso_U_13
_atom_site_aniso_U_12
Ru1 0.03932(17) 0.03219(15) 0.03621(16) 0.00012(14) 0.01060(12) 0.00341(14)
S1 0.0427(5) 0.0456(5) 0.0285(4) 0.0017(4) 0.0087(4) 0.0038(4)
N1 0.0437(17) 0.0358(16) 0.0294(15) -0.0022(12) 0.0100(13) -0.0021(13)
N2 0.0321(15) 0.0469(18) 0.0376(16) -0.0025(14) 0.0098(13) 0.0027(14)
C1 0.0292(17) 0.0362(18) 0.0346(18) -0.0017(15) 0.0098(14) 0.0065(15)
C2 0.042(2) 0.039(2) 0.044(2) -0.0019(17) 0.0167(17) 0.0038(17)
C3 0.039(2) 0.038(2) 0.064(3) -0.001(2) 0.0192(19) -0.0008(18)
C4 0.036(2) 0.047(2) 0.063(3) -0.011(2) 0.0064(18) -0.0030(19)
C5 0.037(2) 0.055(2) 0.037(2) -0.0108(18) 0.0033(16) 0.0054(18)
C6 0.0302(18) 0.0375(19) 0.0365(19) -0.0032(15) 0.0083(15) 0.0047(15)
C7 0.040(2) 0.043(2) 0.039(2) 0.0062(17) 0.0193(17) 0.0032(17)
C8 0.043(2) 0.059(3) 0.060(3) 0.004(2) 0.017(2) 0.011(2)
C9 0.060(3) 0.056(3) 0.087(4) 0.002(2) 0.041(3) 0.014(2)
C10 0.079(3) 0.055(3) 0.066(3) -0.011(2) 0.047(3) 0.004(2)
C11 0.057(3) 0.054(2) 0.043(2) -0.0067(19) 0.026(2) -0.003(2)
C12 0.044(2) 0.0393(19) 0.0370(19) 0.0032(16) 0.0222(16) 0.0005(17)
C13 0.0359(19) 0.0370(19) 0.0335(18) -0.0009(15) 0.0136(15) -0.0032(15)
C14 0.051(2) 0.040(2) 0.036(2) -0.0063(16) 0.0157(17) -0.0016(18)
C15 0.049(2) 0.038(2) 0.046(2) 0.0038(17) 0.0096(18) 0.0028(17)
C16 0.046(2) 0.059(3) 0.0302(19) 0.0018(18) 0.0037(16) -0.003(2)
C17 0.044(2) 0.066(3) 0.0345(19) -0.0099(19) 0.0114(16) 0.000(2)
C18 0.040(2) 0.053(2) 0.0364(19) -0.0064(18) 0.0142(16) 0.0070(18)
C19 0.0318(19) 0.048(2) 0.045(2) 0.0003(17) 0.0087(16) 0.0027(16)
C20 0.049(2) 0.049(2) 0.042(2) 0.0032(18) 0.0089(18) 0.0018(19)
C21 0.050(2) 0.054(2) 0.042(2) 0.0027(19) 0.0010(19) 0.002(2)
C22 0.041(2) 0.056(3) 0.067(3) -0.001(2) -0.005(2) -0.001(2)
C23 0.033(2) 0.062(3) 0.069(3) 0.008(2) 0.010(2) 0.000(2)
C24 0.045(2) 0.064(3) 0.047(2) 0.000(2) 0.0146(19) -0.001(2)
C25 0.096(4) 0.062(3) 0.061(3) -0.001(2) 0.001(3) 0.028(3)
C26 0.075(3) 0.114(4) 0.044(3) -0.024(3) 0.009(2) 0.029(3)
C27 0.088(4) 0.094(4) 0.050(3) 0.000(3) 0.000(3) -0.005(3)
C28 0.053(3) 0.091(4) 0.098(4) 0.009(3) 0.027(3) -0.014(3)
C29 0.074(4) 0.043(3) 0.115(5) -0.008(3) -0.019(4) 0.030(3)
C30 0.085(4) 0.041(3) 0.152(6) -0.016(3) 0.072(4) 0.009(3)
C31 0.121(5) 0.038(2) 0.073(3) -0.015(2) 0.041(4) 0.008(3)
C32 0.071(3) 0.035(2) 0.081(4) -0.007(2) 0.006(3) -0.001(2)
C33 0.096(4) 0.042(3) 0.102(4) 0.012(3) 0.053(4) -0.007(3)
C34 0.131(6) 0.046(3) 0.065(3) 0.019(3) 0.019(4) 0.021(3)

loop_
_atom_type_symbol
_atom_type_description
_atom_type_scat_dispersion_real
_atom_type_scat_dispersion_imag
_atom_type_scat_source
C C 0.0033 0.0016 'International Tables Vol C Tables 4.2.6.8 and 6.1.1.4'
H H 0.0000 0.0000 'International Tables Vol C Tables 4.2.6.8 and 6.1.1.4'
N N 0.0061 0.0033 'International Tables Vol C Tables 4.2.6.8 and 6.1.1.4'
Ru Ru -1.2594 0.8363 'International Tables Vol C Tables 4.2.6.8 and 6.1.1.4'
S S 0.1246 0.1234 'International Tables Vol C Tables 4.2.6.8 and 6.1.1.4'

loop_
_geom_angle_atom_site_label_1
_geom_angle_atom_site_label_2
_geom_angle_atom_site_label_3
_geom_angle
N2 Ru1 N1 85.84(12)
N2 Ru1 C29 160.2(3)
N1 Ru1 C29 113.3(2)
N2 Ru1 C30 153.7(2)
N1 Ru1 C30 91.51(18)
C29 Ru1 C30 37.3(2)
N2 Ru1 C33 97.67(17)
N1 Ru1 C33 163.95(17)
C29 Ru1 C33 65.3(2)
C30 Ru1 C33 78.4(2)
N2 Ru1 C34 122.9(2)
N1 Ru1 C34 149.3(2)
C29 Ru1 C34 37.3(2)
C30 Ru1 C34 67.6(2)
C33 Ru1 C34 35.7(2)
N2 Ru1 C32 94.78(16)
N1 Ru1 C32 127.84(17)
C29 Ru1 C32 77.6(2)
C30 Ru1 C32 66.5(2)
C33 Ru1 C32 36.47(19)
C34 Ru1 C32 65.6(2)
N2 Ru1 C31 116.56(19)
N1 Ru1 C31 98.89(17)
C29 Ru1 C31 67.1(2)
C30 Ru1 C31 38.1(2)
C33 Ru1 C31 65.5(2)
C34 Ru1 C31 78.8(2)
C32 Ru1 C31 35.84(19)
N2 Ru1 S1 83.67(9)
N1 Ru1 S1 80.79(8)
C29 Ru1 S1 94.30(16)
C30 Ru1 S1 121.73(19)
C33 Ru1 S1 115.11(17)
C34 Ru1 S1 91.15(16)
C32 Ru1 S1 151.25(16)
C31 Ru1 S1 159.76(17)
C6 S1 C12 103.72(16)
C6 S1 Ru1 99.21(12)
C12 S1 Ru1 99.04(12)
C1 N1 C13 117.4(3)
C1 N1 Ru1 119.2(2)
C13 N1 Ru1 121.2(2)
C7 N2 C19 119.6(3)
C7 N2 Ru1 119.9(2)
C19 N2 Ru1 117.6(2)
N1 C1 C2 125.6(3)
N1 C1 C6 119.1(3)
C2 C1 C6 115.2(3)
C3 C2 C1 121.2(4)
C3 C2 H2 119.4
C1 C2 H2 119.4
C4 C3 C2 121.8(4)
C4 C3 H3 119.1
C2 C3 H3 119.1
C5 C4 C3 118.8(4)
C5 C4 H4 120.6
C3 C4 H4 120.6
C6 C5 C4 119.6(4)
C6 C5 H5 120.2
C4 C5 H5 120.2
C5 C6 C1 123.2(3)
C5 C6 S1 121.2(3)
C1 C6 S1 115.6(3)
N2 C7 C8 125.3(4)
N2 C7 C12 120.0(3)
C8 C7 C12 114.7(4)
C9 C8 C7 122.1(4)
C9 C8 H8 119.0
C7 C8 H8 119.0
C8 C9 C10 121.8(4)
C8 C9 H9 119.1
C10 C9 H9 119.1
C11 C10 C9 118.6(4)
C11 C10 H10 120.7
C9 C10 H10 120.7
C12 C11 C10 119.7(4)
C12 C11 H11 120.1
C10 C11 H11 120.1
C11 C12 C7 123.1(4)
C11 C12 S1 119.4(3)
C7 C12 S1 117.3(3)
C14 C13 C18 117.8(3)
C14 C13 N1 121.0(3)
C18 C13 N1 121.1(3)
C13 C14 C15 122.5(3)
C13 C14 H14 118.8
C15 C14 H14 118.8
C16 C15 C14 118.1(4)
C16 C15 C25 120.4(4)
C14 C15 C25 121.5(4)
C15 C16 C17 121.5(3)
C15 C16 H16 119.2
C17 C16 H16 119.2
C18 C17 C16 118.5(4)
C18 C17 C26 120.8(4)
C16 C17 C26 120.7(4)
C17 C18 C13 121.6(4)
C17 C18 H18 119.2
C13 C18 H18 119.2
C20 C19 C24 118.8(4)
C20 C19 N2 120.4(3)
C24 C19 N2 120.6(3)
C19 C20 C21 120.7(4)
C19 C20 H20 119.7
C21 C20 H20 119.7
C22 C21 C20 119.0(4)
C22 C21 C27 120.9(4)
C20 C21 C27 120.1(4)
C21 C22 C23 121.8(4)
C21 C22 H22 119.1
C23 C22 H22 119.1
C24 C23 C22 118.0(4)
C24 C23 C28 121.4(4)
C22 C23 C28 120.6(4)
C23 C24 C19 121.7(4)
C23 C24 H24 119.1
C19 C24 H24 119.1
C15 C25 H25A 109.5
C15 C25 H25B 109.5
H25A C25 H25B 109.5
C15 C25 H25C 109.5
H25A C25 H25C 109.5
H25B C25 H25C 109.5
C17 C26 H26A 109.5
C17 C26 H26B 109.5
H26A C26 H26B 109.5
C17 C26 H26C 109.5
H26A C26 H26C 109.5
H26B C26 H26C 109.5
C21 C27 H27A 109.5
C21 C27 H27B 109.5
H27A C27 H27B 109.5
C21 C27 H27C 109.5
H27A C27 H27C 109.5
H27B C27 H27C 109.5
C23 C28 H28A 109.5
C23 C28 H28B 109.5
H28A C28 H28B 109.5
C23 C28 H28C 109.5
H28A C28 H28C 109.5
H28B C28 H28C 109.5
C34 C29 C30 121.0(5)
C34 C29 Ru1 71.7(3)
C30 C29 Ru1 71.2(3)
C34 C29 H29 119.5
C30 C29 H29 119.5
Ru1 C29 H29 130.2
C29 C30 C31 118.3(5)
C29 C30 Ru1 71.5(3)
C31 C30 Ru1 72.3(3)
C29 C30 H30 120.9
C31 C30 H30 120.9
Ru1 C30 H30 127.3
C32 C31 C30 118.8(5)
C32 C31 Ru1 72.0(3)
C30 C31 Ru1 69.6(3)
C32 C31 H31 120.6
C30 C31 H31 120.6
Ru1 C31 H31 130.3
C31 C32 C33 121.2(5)
C31 C32 Ru1 72.2(3)
C33 C32 Ru1 71.4(3)
C31 C32 H32 119.4
C33 C32 H32 119.4
Ru1 C32 H32 129.5
C34 C33 C32 121.8(5)
C34 C33 Ru1 71.7(3)
C32 C33 Ru1 72.1(3)
C34 C33 H33 119.1
C32 C33 H33 119.1
Ru1 C33 H33 129.6
C29 C34 C33 118.9(6)
C29 C34 Ru1 71.0(3)
C33 C34 Ru1 72.5(3)
C29 C34 H34 120.6
C33 C34 H34 120.6
Ru1 C34 H34 128.0

loop_
_geom_bond_atom_site_label_1
_geom_bond_atom_site_label_2
_geom_bond_distance
Ru1 N2 2.070(3)
Ru1 N1 2.116(3)
Ru1 C29 2.167(5)
Ru1 C30 2.164(5)
Ru1 C33 2.187(4)
Ru1 C34 2.176(5)
Ru1 C32 2.196(4)
Ru1 C31 2.199(4)
Ru1 S1 2.3277(11)
S1 C6 1.777(4)
S1 C12 1.786(4)
N1 C1 1.357(4)
N1 C13 1.420(4)
N2 C7 1.360(4)
N2 C19 1.429(4)
C1 C2 1.410(5)
C1 C6 1.413(5)
C2 C3 1.380(5)
C2 H2 0.9300
C3 C4 1.384(6)
C3 H3 0.9300
C4 C5 1.378(5)
C4 H4 0.9300
C5 C6 1.387(5)
C5 H5 0.9300
C7 C8 1.406(5)
C7 C12 1.409(5)
C8 C9 1.365(6)
C8 H8 0.9300
C9 C10 1.372(6)
C9 H9 0.9300
C10 C11 1.381(6)
C10 H10 0.9300
C11 C12 1.382(5)
C11 H11 0.9300
C13 C14 1.379(5)
C13 C18 1.390(5)
C14 C15 1.383(5)
C14 H14 0.9300
C15 C16 1.383(5)
C15 C25 1.509(6)
C16 C17 1.386(5)
C16 H16 0.9300
C17 C18 1.384(5)
C17 C26 1.523(5)
C18 H18 0.9300
C19 C20 1.390(5)
C19 C24 1.393(5)
C20 C21 1.384(6)
C20 H20 0.9300
C21 C22 1.388(6)
C21 C27 1.519(6)
C22 C23 1.386(6)
C22 H22 0.9300
C23 C24 1.383(6)
C23 C28 1.515(6)
C24 H24 0.9300
C25 H25A 0.9600
C25 H25B 0.9600
C25 H25C 0.9600
C26 H26A 0.9600
C26 H26B 0.9600
C26 H26C 0.9600
C27 H27A 0.9600
C27 H27B 0.9600
C27 H27C 0.9600
C28 H28A 0.9600
C28 H28B 0.9600
C28 H28C 0.9600
C29 C34 1.389(8)
C29 C30 1.385(8)
C29 H29 0.9300
C30 C31 1.425(8)
C30 H30 0.9300
C31 C32 1.352(7)
C31 H31 0.9300
C32 C33 1.371(7)
C32 H32 0.9300
C33 C34 1.339(8)
C33 H33 0.9300
C34 H34 0.9300

loop_
_geom_torsion_atom_site_label_1
_geom_torsion_atom_site_label_2
_geom_torsion_atom_site_label_3
_geom_torsion_atom_site_label_4
_geom_torsion
N2 Ru1 S1 C6 106.34(14)
N1 Ru1 S1 C6 19.54(14)
C29 Ru1 S1 C6 -93.4(3)
C30 Ru1 S1 C6 -66.5(2)
C33 Ru1 S1 C6 -158.1(2)
C34 Ru1 S1 C6 -130.6(2)
C32 Ru1 S1 C6 -165.3(3)
C31 Ru1 S1 C6 -71.2(4)
N2 Ru1 S1 C12 0.73(14)
N1 Ru1 S1 C12 -86.06(14)
C29 Ru1 S1 C12 161.0(3)
C30 Ru1 S1 C12 -172.1(2)
C33 Ru1 S1 C12 96.3(2)
C34 Ru1 S1 C12 123.7(2)
C32 Ru1 S1 C12 89.1(3)
C31 Ru1 S1 C12 -176.8(4)
N2 Ru1 N1 C1 -103.1(3)
C29 Ru1 N1 C1 71.8(3)
C30 Ru1 N1 C1 103.0(3)
C33 Ru1 N1 C1 153.5(6)
C34 Ru1 N1 C1 57.6(4)
C32 Ru1 N1 C1 164.0(3)
C31 Ru1 N1 C1 140.6(3)
S1 Ru1 N1 C1 -18.9(2)
N2 Ru1 N1 C13 59.5(3)
C29 Ru1 N1 C13 -125.6(3)
C30 Ru1 N1 C13 -94.4(3)
C33 Ru1 N1 C13 -43.9(7)
C34 Ru1 N1 C13 -139.8(4)
C32 Ru1 N1 C13 -33.4(3)
C31 Ru1 N1 C13 -56.8(3)
S1 Ru1 N1 C13 143.7(3)
N1 Ru1 N2 C7 81.8(3)
C29 Ru1 N2 C7 -84.4(6)
C30 Ru1 N2 C7 166.8(4)
C33 Ru1 N2 C7 -113.9(3)
C34 Ru1 N2 C7 -86.6(3)
C32 Ru1 N2 C7 -150.5(3)
C31 Ru1 N2 C7 179.7(3)
S1 Ru1 N2 C7 0.7(2)
N1 Ru1 N2 C19 -117.7(3)
C29 Ru1 N2 C19 76.0(6)
C30 Ru1 N2 C19 -32.8(5)
C33 Ru1 N2 C19 46.5(3)
C34 Ru1 N2 C19 73.9(3)
C32 Ru1 N2 C19 10.0(3)
C31 Ru1 N2 C19 -19.9(3)
S1 Ru1 N2 C19 161.1(3)
C13 N1 C1 C2 30.6(5)
Ru1 N1 C1 C2 -166.1(3)
C13 N1 C1 C6 -154.2(3)
Ru1 N1 C1 C6 9.0(4)
N1 C1 C2 C3 169.4(3)
C6 C1 C2 C3 -5.9(5)
C1 C2 C3 C4 2.3(6)
C2 C3 C4 C5 2.1(6)
C3 C4 C5 C6 -2.4(6)
C4 C5 C6 C1 -1.6(5)
C4 C5 C6 S1 176.4(3)
N1 C1 C6 C5 -170.0(3)
C2 C1 C6 C5 5.7(5)
N1 C1 C6 S1 11.9(4)
C2 C1 C6 S1 -172.5(2)
C12 S1 C6 C5 -99.4(3)
Ru1 S1 C6 C5 158.9(3)
C12 S1 C6 C1 78.8(3)
Ru1 S1 C6 C1 -22.9(3)
C19 N2 C7 C8 17.9(5)
Ru1 N2 C7 C8 177.9(3)
C19 N2 C7 C12 -162.4(3)
Ru1 N2 C7 C12 -2.4(4)
N2 C7 C8 C9 -177.9(4)
C12 C7 C8 C9 2.4(6)
C7 C8 C9 C10 -1.0(7)
C8 C9 C10 C11 -0.7(7)
C9 C10 C11 C12 0.7(6)
C10 C11 C12 C7 0.9(6)
C10 C11 C12 S1 175.6(3)
N2 C7 C12 C11 177.9(3)
C8 C7 C12 C11 -2.3(5)
N2 C7 C12 S1 3.1(4)
C8 C7 C12 S1 -177.2(3)
C6 S1 C12 C11 80.9(3)
Ru1 S1 C12 C11 -177.2(3)
C6 S1 C12 C7 -104.0(3)
Ru1 S1 C12 C7 -2.1(3)
C1 N1 C13 C14 61.2(4)
Ru1 N1 C13 C14 -101.7(3)
C1 N1 C13 C18 -121.8(4)
Ru1 N1 C13 C18 75.3(4)
C18 C13 C14 C15 -1.6(5)
N1 C13 C14 C15 175.5(3)
C13 C14 C15 C16 1.1(6)
C13 C14 C15 C25 -179.2(4)
C14 C15 C16 C17 -0.7(6)
C25 C15 C16 C17 179.6(4)
C15 C16 C17 C18 0.8(6)
C15 C16 C17 C26 -179.1(4)
C16 C17 C18 C13 -1.3(6)
C26 C17 C18 C13 178.6(4)
C14 C13 C18 C17 1.7(6)
N1 C13 C18 C17 -175.4(3)
C7 N2 C19 C20 -126.1(4)
Ru1 N2 C19 C20 73.4(4)
C7 N2 C19 C24 59.0(5)
Ru1 N2 C19 C24 -101.4(4)
C24 C19 C20 C21 2.5(6)
N2 C19 C20 C21 -172.5(4)
C19 C20 C21 C22 -0.8(6)
C19 C20 C21 C27 -179.7(4)
C20 C21 C22 C23 -1.1(7)
C27 C21 C22 C23 177.7(4)
C21 C22 C23 C24 1.2(6)
C21 C22 C23 C28 -178.9(4)
C22 C23 C24 C19 0.5(6)
C28 C23 C24 C19 -179.4(4)
C20 C19 C24 C23 -2.3(6)
N2 C19 C24 C23 172.6(4)
N2 Ru1 C29 C34 -3.0(7)
N1 Ru1 C29 C34 -168.1(3)
C30 Ru1 C29 C34 133.2(5)
C33 Ru1 C29 C34 29.5(3)
C32 Ru1 C29 C34 65.9(4)
C31 Ru1 C29 C34 101.9(4)
S1 Ru1 C29 C34 -86.2(3)
N2 Ru1 C29 C30 -136.3(5)
N1 Ru1 C29 C30 58.7(4)
C33 Ru1 C29 C30 -103.8(4)
C34 Ru1 C29 C30 -133.2(5)
C32 Ru1 C29 C30 -67.4(4)
C31 Ru1 C29 C30 -31.3(3)
S1 Ru1 C29 C30 140.5(3)
C34 C29 C30 C31 3.2(7)
Ru1 C29 C30 C31 57.0(4)
C34 C29 C30 Ru1 -53.8(4)
N2 Ru1 C30 C29 148.1(4)
N1 Ru1 C30 C29 -128.3(4)
C33 Ru1 C30 C29 64.3(4)
C34 Ru1 C30 C29 28.5(3)
C32 Ru1 C30 C29 100.6(4)
C31 Ru1 C30 C29 129.2(5)
S1 Ru1 C30 C29 -48.2(4)
N2 Ru1 C30 C31 18.9(6)
N1 Ru1 C30 C31 102.5(3)
C29 Ru1 C30 C31 -129.2(5)
C33 Ru1 C30 C31 -64.9(3)
C34 Ru1 C30 C31 -100.7(4)
C32 Ru1 C30 C31 -28.6(3)
S1 Ru1 C30 C31 -177.4(3)
C29 C30 C31 C32 -2.1(7)
Ru1 C30 C31 C32 54.4(4)
C29 C30 C31 Ru1 -56.6(4)
N2 Ru1 C31 C32 57.8(3)
N1 Ru1 C31 C32 147.6(3)
C29 Ru1 C31 C32 -100.7(4)
C30 Ru1 C31 C32 -131.4(5)
C33 Ru1 C31 C32 -28.5(3)
C34 Ru1 C31 C32 -63.6(4)
S1 Ru1 C31 C32 -125.0(4)
N2 Ru1 C31 C30 -170.8(3)
N1 Ru1 C31 C30 -81.0(3)
C29 Ru1 C31 C30 30.7(3)
C33 Ru1 C31 C30 102.9(4)
C34 Ru1 C31 C30 67.8(4)
C32 Ru1 C31 C30 131.4(5)
S1 Ru1 C31 C30 6.4(7)
C30 C31 C32 C33 0.8(7)
Ru1 C31 C32 C33 54.1(4)
C30 C31 C32 Ru1 -53.3(4)
N2 Ru1 C32 C31 -130.6(3)
N1 Ru1 C32 C31 -42.1(4)
C29 Ru1 C32 C31 67.9(4)
C30 Ru1 C32 C31 30.3(3)
C33 Ru1 C32 C31 133.0(5)
C34 Ru1 C32 C31 105.3(4)
S1 Ru1 C32 C31 143.9(3)
N2 Ru1 C32 C33 96.4(3)
N1 Ru1 C32 C33 -175.1(3)
C29 Ru1 C32 C33 -65.1(4)
C30 Ru1 C32 C33 -102.7(4)
C34 Ru1 C32 C33 -27.7(3)
C31 Ru1 C32 C33 -133.0(5)
S1 Ru1 C32 C33 10.9(5)
C31 C32 C33 C34 -0.5(7)
Ru1 C32 C33 C34 54.0(4)
C31 C32 C33 Ru1 -54.5(4)
N2 Ru1 C33 C34 138.7(4)
N1 Ru1 C33 C34 -119.5(7)
C29 Ru1 C33 C34 -30.7(4)
C30 Ru1 C33 C34 -67.6(4)
C32 Ru1 C33 C34 -133.6(5)
C31 Ru1 C33 C34 -105.5(4)
S1 Ru1 C33 C34 52.2(4)
N2 Ru1 C33 C32 -87.7(3)
N1 Ru1 C33 C32 14.1(8)
C29 Ru1 C33 C32 102.9(4)
C30 Ru1 C33 C32 66.0(4)
C34 Ru1 C33 C32 133.6(5)
C31 Ru1 C33 C32 28.1(3)
S1 Ru1 C33 C32 -174.2(3)
C30 C29 C34 C33 -2.9(8)
Ru1 C29 C34 C33 -56.5(4)
C30 C29 C34 Ru1 53.6(4)
C32 C33 C34 C29 1.5(8)
Ru1 C33 C34 C29 55.7(4)
C32 C33 C34 Ru1 -54.2(4)
N2 Ru1 C34 C29 178.8(3)
N1 Ru1 C34 C29 21.8(6)
C30 Ru1 C34 C29 -28.5(3)
C33 Ru1 C34 C29 -130.1(5)
C32 Ru1 C34 C29 -101.9(4)
C31 Ru1 C34 C29 -66.7(4)
S1 Ru1 C34 C29 95.6(3)
N2 Ru1 C34 C33 -51.1(4)
N1 Ru1 C34 C33 151.9(3)
C29 Ru1 C34 C33 130.1(5)
C30 Ru1 C34 C33 101.6(4)
C32 Ru1 C34 C33 28.2(3)
C31 Ru1 C34 C33 63.4(4)
S1 Ru1 C34 C33 -134.3(4)
